data_4519158
loop_
_publ_author_name
'Cao, Hou-ji'
'Chen, Meng'
'Sun, Fangxiang'
'Zhao, Yue'
'Lu, Changsheng'
'Zhang, Xiaolei'
'Shi, Zhuangzhi'
'Yan, Hong'

_publ_section_title
;
 Variable Metal Chelation Modes and Activation Sequence in Pd-Catalyzed
 B--H Poly-arylation of Carboranes
;
_journal_issue 22
_journal_name_full 'ACS Catalysis'
_journal_page_first 14047
_journal_page_last 14057
_journal_paper_doi 10.1021/acscatal.1c04473
_journal_volume 11
_journal_year 2021
_chemical_formula_moiety 'C53 H72 B10 O0.69, 0.31(O), C6 H14'
_chemical_formula_sum 'C59 H86 B10 O'
_chemical_formula_weight 919.37
_space_group_crystal_system triclinic
_space_group_IT_number 2
_space_group_name_Hall '-P 1'
_space_group_name_H-M_alt 'P -1'
_atom_sites_solution_hydrogens geom
_audit_creation_date 2020-11-21
_audit_creation_method
;
Olex2 1.2-beta
(compiled 2018.05.29 svn.r3508 for OlexSys, GUI svn.r5506)
;
_cell_angle_alpha 91.159(3)
_cell_angle_beta 103.259(3)
_cell_angle_gamma 105.903(3)
_cell_formula_units_Z 2
_cell_length_a 11.646(2)
_cell_length_b 11.847(2)
_cell_length_c 22.420(4)
_cell_measurement_reflns_used 2386
_cell_measurement_temperature 296(2)
_cell_measurement_theta_max 21.42
_cell_measurement_theta_min 2.29
_cell_volume 2884.2(9)
_computing_cell_refinement 'SAINT v8.34A (Bruker, 2013)'
_computing_data_reduction 'SAINT v8.34A (Bruker, 2013)'
_computing_molecular_graphics 'Olex2 (Dolomanov et al., 2009)'
_computing_publication_material 'Olex2 (Dolomanov et al., 2009)'
_computing_structure_refinement 'ShelXL (Sheldrick, 2015)'
_computing_structure_solution 'SHELXT 2014/5 (Sheldrick, 2014)'
_diffrn_ambient_temperature 296.15
_diffrn_detector 'Bruker APEX2 area detector'
_diffrn_detector_area_resol_mean 7.9
_diffrn_detector_type 'CCD area detector'
_diffrn_measured_fraction_theta_full 0.989
_diffrn_measured_fraction_theta_max 0.987
_diffrn_measurement_device 'three-circle diffractometer'
_diffrn_measurement_device_type 'Bruker SMART APEX2 area detector'
_diffrn_measurement_method '\w and \f scans'
_diffrn_radiation_monochromator 'mirror optics'
_diffrn_radiation_probe x-ray
_diffrn_radiation_type MoK\a
_diffrn_radiation_wavelength 0.71073
_diffrn_reflns_av_R_equivalents 0.0784
_diffrn_reflns_av_unetI/netI 0.1387
_diffrn_reflns_Laue_measured_fraction_full 0.989
_diffrn_reflns_Laue_measured_fraction_max 0.987
_diffrn_reflns_limit_h_max 9
_diffrn_reflns_limit_h_min -15
_diffrn_reflns_limit_k_max 15
_diffrn_reflns_limit_k_min -15
_diffrn_reflns_limit_l_max 29
_diffrn_reflns_limit_l_min -29
_diffrn_reflns_number 26724
_diffrn_reflns_point_group_measured_fraction_full 0.989
_diffrn_reflns_point_group_measured_fraction_max 0.987
_diffrn_reflns_theta_full 25.242
_diffrn_reflns_theta_max 27.562
_diffrn_reflns_theta_min 1.875
_diffrn_source 'microfocus sealed X-ray tube'
_diffrn_source_type 'Incoatec I\ms'
_diffrn_standards_number 0
_exptl_absorpt_coefficient_mu 0.058
_exptl_absorpt_correction_T_max 0.7456
_exptl_absorpt_correction_T_min 0.4365
_exptl_absorpt_correction_type multi-scan
_exptl_absorpt_process_details
;
SADABS-2014/5 (Bruker,2014/5) was used for absorption correction.
wR2(int) was 0.1390 before and 0.0575 after correction.
The Ratio of minimum to maximum transmission is 0.5854.
The \l/2 correction factor is 0.00150.
;
_exptl_crystal_colour colourless
_exptl_crystal_colour_primary colourless
_exptl_crystal_density_diffrn 1.059
_exptl_crystal_description block
_exptl_crystal_F_000 996
_exptl_crystal_size_max 0.18
_exptl_crystal_size_mid 0.15
_exptl_crystal_size_min 0.11
_refine_diff_density_max 0.492
_refine_diff_density_min -0.353
_refine_diff_density_rms 0.054
_refine_ls_extinction_method none
_refine_ls_goodness_of_fit_ref 1.013
_refine_ls_hydrogen_treatment constr
_refine_ls_matrix_type full
_refine_ls_number_parameters 658
_refine_ls_number_reflns 13177
_refine_ls_number_restraints 6
_refine_ls_restrained_S_all 1.013
_refine_ls_R_factor_all 0.1550
_refine_ls_R_factor_gt 0.0775
_refine_ls_shift/su_max 0.001
_refine_ls_shift/su_mean 0.000
_refine_ls_structure_factor_coef Fsqd
_refine_ls_weighting_details 'w=1/[\s^2^(Fo^2^)+(0.0872P)^2^] where P=(Fo^2^+2Fc^2^)/3'
_refine_ls_weighting_scheme calc
_refine_ls_wR_factor_gt 0.1790
_refine_ls_wR_factor_ref 0.2200
_reflns_Friedel_coverage 0.000
_reflns_number_gt 6644
_reflns_number_total 13177
_reflns_threshold_expression 'I > 2\s(I)'
_cod_data_source_file cs1c04473_si_002.cif
_cod_data_source_block 23
_cod_database_code 4519158
_shelx_shelxl_version_number 2016/6
_shelx_space_group_comment
;
The symmetry employed for this shelxl refinement is uniquely defined
by the following loop, which should always be used as a source of
symmetry information in preference to the above space-group names.
They are only intended as comments.
;
_shelx_estimated_absorpt_t_max 0.994
_shelx_estimated_absorpt_t_min 0.990
_olex2_refinement_description
;
1. Fixed Uiso
 At 1.2 times of:
  All B(H) groups, All C(H) groups, All C(H,H) groups
 At 1.5 times of:
  All C(H,H,H) groups
2. Uiso/Uaniso restraints and constraints
Uanis(C3) \\sim Ueq: with sigma of 0.0001 and sigma for terminal atoms of 0.0002
3. Others
 Sof(O1A)=1-FVAR(1)
 Sof(O1)=FVAR(1)
4.a Secondary CH2 refined with riding coordinates:
 C55(H55A,H55B), C56(H56A,H56B), C57(H57A,H57B), C58(H58A,H58B)
4.b Aromatic/amide H refined with riding coordinates:
 C5(H5), C6(H6), C8(H8), C9(H9), C15(H15), C16(H16), C18(H18), C19(H19),
 C25(H25), C26(H26), C28(H28), C29(H29), C35(H35), C36(H36), C38(H38), C39(H39),
  C45(H45), C46(H46), C48(H48), C49(H49), C3(H3)
4.c Idealised Me refined as rotating group:
 C11(H11A,H11B,H11C), C12(H12A,H12B,H12C), C13(H13A,H13B,H13C), C21(H21A,H21B,
 H21C), C22(H22A,H22B,H22C), C23(H23A,H23B,H23C), C31(H31A,H31B,H31C), C32(H32A,
 H32B,H32C), C33(H33A,H33B,H33C), C41(H41A,H41B,H41C), C42(H42A,H42B,H42C),
 C43(H43A,H43B,H43C), C51(H51A,H51B,H51C), C52(H52A,H52B,H52C), C53(H53A,H53B,
 H53C), C54(H54A,H54B,H54C), C59(H59A,H59B,H59C)
4.d Boron cage BH refined with riding coordinates:
 C2(H2), B7(H7), B8(H8A), B9(H9A), B10(H10), B12(H12)
;
_olex2_submission_special_instructions 'No special instructions were received'

loop_
_space_group_symop_operation_xyz
'x, y, z'
'-x, -y, -z'

loop_
_atom_site_label
_atom_site_type_symbol
_atom_site_fract_x
_atom_site_fract_y
_atom_site_fract_z
_atom_site_U_iso_or_equiv
_atom_site_adp_type
_atom_site_occupancy
_atom_site_site_symmetry_order
_atom_site_calc_flag
_atom_site_refinement_flags_posn
_atom_site_refinement_flags_adp
_atom_site_refinement_flags_occupancy
_atom_site_disorder_assembly
_atom_site_disorder_group
C1 C 0.3464(2) 0.1652(2) 0.26983(11) 0.0227(6) Uani 1 1 d . . . . .
C2 C 0.2470(3) -0.0385(2) 0.19628(14) 0.0408(8) Uani 1 1 d . . . . .
H2 H 0.230853 -0.087559 0.151528 0.049 Uiso 1 1 calc R . . . .
C4 C 0.2302(2) 0.1745(2) 0.13759(11) 0.0251(6) Uani 1 1 d . . . . .
C5 C 0.3165(3) 0.2735(2) 0.12619(13) 0.0429(8) Uani 1 1 d . . . . .
H5 H 0.387263 0.308363 0.156856 0.051 Uiso 1 1 calc R . . . .
C6 C 0.2989(3) 0.3215(2) 0.06979(13) 0.0470(9) Uani 1 1 d . . . . .
H6 H 0.358405 0.388105 0.064037 0.056 Uiso 1 1 calc R . . . .
C7 C 0.1972(3) 0.2742(2) 0.02238(12) 0.0335(7) Uani 1 1 d . . . . .
C8 C 0.1132(3) 0.1743(3) 0.03383(13) 0.0468(8) Uani 1 1 d . . . . .
H8 H 0.044146 0.137514 0.002577 0.056 Uiso 1 1 calc R . . . .
C9 C 0.1283(3) 0.1272(3) 0.08983(12) 0.0383(7) Uani 1 1 d . . . . .
H9 H 0.067796 0.061494 0.095570 0.046 Uiso 1 1 calc R . . . .
C10 C 0.1763(3) 0.3291(3) -0.03907(13) 0.0430(8) Uani 1 1 d . . . . .
C11 C 0.2962(5) 0.4008(5) -0.0511(2) 0.121(2) Uani 1 1 d . . . . .
H11A H 0.337328 0.461997 -0.018362 0.181 Uiso 1 1 calc GR . . . .
H11B H 0.280001 0.435340 -0.089386 0.181 Uiso 1 1 calc GR . . . .
H11C H 0.347607 0.350572 -0.053279 0.181 Uiso 1 1 calc GR . . . .
C12 C 0.0975(5) 0.4097(3) -0.03748(17) 0.0799(14) Uani 1 1 d . . . . .
H12A H 0.019750 0.365689 -0.030799 0.120 Uiso 1 1 calc GR . . . .
H12B H 0.084274 0.444187 -0.075936 0.120 Uiso 1 1 calc GR . . . .
H12C H 0.138161 0.470962 -0.004675 0.120 Uiso 1 1 calc GR . . . .
C13 C 0.1113(5) 0.2347(3) -0.09205(15) 0.0928(18) Uani 1 1 d . . . . .
H13A H 0.159611 0.181001 -0.092984 0.139 Uiso 1 1 calc GR . . . .
H13B H 0.101432 0.270866 -0.130101 0.139 Uiso 1 1 calc GR . . . .
H13C H 0.031936 0.192450 -0.086570 0.139 Uiso 1 1 calc GR . . . .
C14 C 0.1188(2) 0.2295(2) 0.26605(11) 0.0255(6) Uani 1 1 d . . . . .
C15 C 0.1538(3) 0.3413(2) 0.24495(12) 0.0330(7) Uani 1 1 d . . . . .
H15 H 0.217061 0.359032 0.224732 0.040 Uiso 1 1 calc R . . . .
C16 C 0.0961(3) 0.4257(2) 0.25360(12) 0.0336(7) Uani 1 1 d . . . . .
H16 H 0.124189 0.499837 0.240361 0.040 Uiso 1 1 calc R . . . .
C17 C -0.0025(3) 0.4043(2) 0.28132(11) 0.0274(6) Uani 1 1 d . . . . .
C18 C -0.0401(3) 0.2925(2) 0.30051(12) 0.0288(6) Uani 1 1 d . . . . .
H18 H -0.106195 0.273799 0.318802 0.035 Uiso 1 1 calc R . . . .
C19 C 0.0190(2) 0.2075(2) 0.29299(11) 0.0263(6) Uani 1 1 d . . . . .
H19 H -0.009161 0.133473 0.306387 0.032 Uiso 1 1 calc R . . . .
C20 C -0.0608(3) 0.5024(2) 0.29050(13) 0.0349(7) Uani 1 1 d . . . . .
C21 C 0.0365(4) 0.6025(3) 0.33443(15) 0.0582(10) Uani 1 1 d . . . . .
H21A H 0.060323 0.574004 0.373818 0.087 Uiso 1 1 calc GR . . . .
H21B H 0.002541 0.666469 0.339078 0.087 Uiso 1 1 calc GR . . . .
H21C H 0.107259 0.629458 0.317827 0.087 Uiso 1 1 calc GR . . . .
C22 C -0.1721(4) 0.4604(3) 0.31752(17) 0.0573(10) Uani 1 1 d . . . . .
H22A H -0.233443 0.397883 0.290372 0.086 Uiso 1 1 calc GR . . . .
H22B H -0.205493 0.524659 0.322360 0.086 Uiso 1 1 calc GR . . . .
H22C H -0.147558 0.432083 0.356884 0.086 Uiso 1 1 calc GR . . . .
C23 C -0.1014(3) 0.5499(3) 0.22881(14) 0.0489(9) Uani 1 1 d . . . . .
H23A H -0.031770 0.578167 0.211500 0.073 Uiso 1 1 calc GR . . . .
H23B H -0.135224 0.613382 0.234907 0.073 Uiso 1 1 calc GR . . . .
H23C H -0.162833 0.488105 0.201249 0.073 Uiso 1 1 calc GR . . . .
C24 C 0.3153(2) 0.1749(2) 0.39743(11) 0.0239(6) Uani 1 1 d . . . . .
C25 C 0.3583(3) 0.1241(2) 0.45072(11) 0.0286(6) Uani 1 1 d . . . . .
H25 H 0.370788 0.050322 0.446999 0.034 Uiso 1 1 calc R . . . .
C26 C 0.3826(3) 0.1807(2) 0.50884(12) 0.0309(6) Uani 1 1 d . . . . .
H26 H 0.410411 0.143407 0.543007 0.037 Uiso 1 1 calc R . . . .
C27 C 0.3668(2) 0.2911(2) 0.51770(11) 0.0260(6) Uani 1 1 d . . . . .
C28 C 0.3221(2) 0.3412(2) 0.46518(11) 0.0269(6) Uani 1 1 d . . . . .
H28 H 0.308675 0.414510 0.469174 0.032 Uiso 1 1 calc R . . . .
C29 C 0.2966(2) 0.2842(2) 0.40654(11) 0.0258(6) Uani 1 1 d . . . . .
H29 H 0.266209 0.320520 0.372526 0.031 Uiso 1 1 calc R . . . .
C30 C 0.3957(3) 0.3516(2) 0.58269(12) 0.0299(6) Uani 1 1 d . . . . .
C31 C 0.5296(3) 0.3617(3) 0.61623(14) 0.0483(8) Uani 1 1 d . . . . .
H31A H 0.539568 0.284332 0.620794 0.072 Uiso 1 1 calc GR . . . .
H31B H 0.548653 0.403251 0.656103 0.072 Uiso 1 1 calc GR . . . .
H31C H 0.584144 0.403987 0.592731 0.072 Uiso 1 1 calc GR . . . .
C32 C 0.3084(3) 0.2777(2) 0.61843(12) 0.0372(7) Uani 1 1 d . . . . .
H32A H 0.224676 0.268884 0.596835 0.056 Uiso 1 1 calc GR . . . .
H32B H 0.324167 0.316605 0.658690 0.056 Uiso 1 1 calc GR . . . .
H32C H 0.321769 0.201448 0.622124 0.056 Uiso 1 1 calc GR . . . .
C33 C 0.3789(3) 0.4753(2) 0.58196(13) 0.0369(7) Uani 1 1 d . . . . .
H33A H 0.434003 0.523606 0.560544 0.055 Uiso 1 1 calc GR . . . .
H33B H 0.396639 0.509349 0.623445 0.055 Uiso 1 1 calc GR . . . .
H33C H 0.295496 0.470443 0.561446 0.055 Uiso 1 1 calc GR . . . .
C34 C 0.5508(2) 0.1063(2) 0.35119(10) 0.0221(5) Uani 1 1 d . . . . .
C35 C 0.6309(3) 0.0374(2) 0.35100(12) 0.0308(6) Uani 1 1 d . . . . .
H35 H 0.604059 -0.031116 0.324534 0.037 Uiso 1 1 calc R . . . .
C36 C 0.7481(3) 0.0675(2) 0.38861(13) 0.0330(7) Uani 1 1 d . . . . .
H36 H 0.798266 0.019277 0.386244 0.040 Uiso 1 1 calc R . . . .
C37 C 0.7943(2) 0.1680(2) 0.43022(11) 0.0244(6) Uani 1 1 d . . . . .
C38 C 0.7153(3) 0.2371(2) 0.42978(12) 0.0302(6) Uani 1 1 d . . . . .
H38 H 0.742393 0.306032 0.455971 0.036 Uiso 1 1 calc R . . . .
C39 C 0.5985(3) 0.2074(2) 0.39198(12) 0.0291(6) Uani 1 1 d . . . . .
H39 H 0.549345 0.256762 0.393723 0.035 Uiso 1 1 calc R . . . .
C40 C 0.9199(3) 0.1970(2) 0.47609(12) 0.0284(6) Uani 1 1 d . . . . .
C41 C 1.0059(3) 0.1344(3) 0.45643(13) 0.0374(7) Uani 1 1 d . . . . .
H41A H 0.970423 0.050692 0.454360 0.056 Uiso 1 1 calc GR . . . .
H41B H 1.084159 0.156861 0.485882 0.056 Uiso 1 1 calc GR . . . .
H41C H 1.017017 0.156480 0.416719 0.056 Uiso 1 1 calc GR . . . .
C42 C 0.8979(3) 0.1559(3) 0.53828(12) 0.0385(7) Uani 1 1 d . . . . .
H42A H 0.849397 0.199176 0.552637 0.058 Uiso 1 1 calc GR . . . .
H42B H 0.975591 0.169505 0.567698 0.058 Uiso 1 1 calc GR . . . .
H42C H 0.854990 0.073272 0.533281 0.058 Uiso 1 1 calc GR . . . .
C43 C 0.9842(3) 0.3297(2) 0.48357(15) 0.0458(8) Uani 1 1 d . . . . .
H43A H 0.995114 0.355952 0.444479 0.069 Uiso 1 1 calc GR . . . .
H43B H 1.063032 0.345652 0.512237 0.069 Uiso 1 1 calc GR . . . .
H43C H 0.934589 0.370781 0.498697 0.069 Uiso 1 1 calc GR . . . .
C44 C 0.4890(2) 0.0985(2) 0.18740(11) 0.0257(6) Uani 1 1 d . . . . .
C45 C 0.4557(3) 0.0624(2) 0.12484(12) 0.0324(6) Uani 1 1 d . . . . .
H45 H 0.374644 0.020108 0.106597 0.039 Uiso 1 1 calc R . . . .
C46 C 0.5407(3) 0.0882(2) 0.08901(12) 0.0349(7) Uani 1 1 d . . . . .
H46 H 0.514549 0.062764 0.047325 0.042 Uiso 1 1 calc R . . . .
C47 C 0.6624(3) 0.1500(2) 0.11290(12) 0.0279(6) Uani 1 1 d . . . . .
C48 C 0.6962(3) 0.1863(2) 0.17521(12) 0.0331(7) Uani 1 1 d . . . . .
H48 H 0.777297 0.229012 0.193091 0.040 Uiso 1 1 calc R . . . .
C49 C 0.6123(3) 0.1608(2) 0.21164(12) 0.0300(6) Uani 1 1 d . . . . .
H49 H 0.639080 0.185916 0.253368 0.036 Uiso 1 1 calc R . . . .
C50 C 0.7539(3) 0.1731(2) 0.07217(12) 0.0343(7) Uani 1 1 d . . . . .
C51 C 0.7008(3) 0.2229(3) 0.01285(14) 0.0551(9) Uani 1 1 d . . . . .
H51A H 0.625650 0.166927 -0.009320 0.083 Uiso 1 1 calc GR . . . .
H51B H 0.759093 0.237766 -0.012231 0.083 Uiso 1 1 calc GR . . . .
H51C H 0.684428 0.295110 0.022977 0.083 Uiso 1 1 calc GR . . . .
C52 C 0.7763(3) 0.0566(3) 0.05547(15) 0.0484(8) Uani 1 1 d . . . . .
H52A H 0.814512 0.027359 0.092125 0.073 Uiso 1 1 calc GR . . . .
H52B H 0.829364 0.069013 0.027684 0.073 Uiso 1 1 calc GR . . . .
H52C H 0.699202 0.000272 0.036106 0.073 Uiso 1 1 calc GR . . . .
C53 C 0.8778(3) 0.2617(3) 0.10456(14) 0.0467(8) Uani 1 1 d . . . . .
H53A H 0.864173 0.334352 0.116347 0.070 Uiso 1 1 calc GR . . . .
H53B H 0.931304 0.275878 0.077003 0.070 Uiso 1 1 calc GR . . . .
H53C H 0.915201 0.230001 0.140536 0.070 Uiso 1 1 calc GR . . . .
B2 B 0.2478(3) 0.1085(2) 0.19789(13) 0.0249(6) Uani 1 1 d . . . . .
B3 B 0.3888(3) 0.0668(2) 0.22552(13) 0.0269(7) Uani 1 1 d . . . . .
B4 B 0.4156(3) 0.0672(2) 0.30847(13) 0.0237(6) Uani 1 1 d . . . . .
B5 B 0.2908(3) 0.1062(2) 0.33268(13) 0.0244(6) Uani 1 1 d . . . . .
B6 B 0.1876(3) 0.1342(2) 0.26380(13) 0.0247(6) Uani 1 1 d . . . . .
B7 B 0.3480(3) -0.0658(2) 0.26091(13) 0.0272(7) Uani 1 1 d . . . . .
H7 H 0.399111 -0.131128 0.260136 0.033 Uiso 1 1 calc R . . . .
B8 B 0.2895(3) -0.0420(2) 0.32346(14) 0.0275(7) Uani 1 1 d . . . . .
H8A H 0.302905 -0.091832 0.364093 0.033 Uiso 1 1 calc R . . . .
B9 B 0.1534(3) -0.0038(2) 0.29691(13) 0.0272(7) Uani 1 1 d . . . . .
H9A H 0.076881 -0.028603 0.319619 0.033 Uiso 1 1 calc R . . . .
B10 B 0.1278(3) -0.0007(2) 0.21717(13) 0.0267(7) Uani 1 1 d . . . . .
H10 H 0.034077 -0.023120 0.187266 0.032 Uiso 1 1 calc R . . . .
B12 B 0.1871(3) -0.1101(3) 0.25393(14) 0.0300(7) Uani 1 1 d . . . . .
H12 H 0.133405 -0.203505 0.248154 0.036 Uiso 1 1 calc R . . . .
O1 O 0.4964(3) 0.3441(2) 0.25960(13) 0.0398(10) Uani 0.691(5) 1 d . . P A 1
C3 C 0.4232(3) 0.2932(3) 0.28037(13) 0.0350(6) Uani 1 1 d . U . A 1
H3 H 0.405209 0.337196 0.309954 0.042 Uiso 1 1 calc R . . A 1
O1A O 0.4123(6) 0.3751(5) 0.2922(3) 0.032(2) Uani 0.309(5) 1 d . . P A 2
C54 C 0.2244(4) 0.5897(4) 0.13030(17) 0.0762(13) Uani 1 1 d . . . . .
H54A H 0.231819 0.586458 0.088574 0.114 Uiso 1 1 calc GR . . . .
H54B H 0.190271 0.652490 0.137351 0.114 Uiso 1 1 calc GR . . . .
H54C H 0.171227 0.516275 0.137406 0.114 Uiso 1 1 calc GR . . . .
C55 C 0.3493(4) 0.6116(3) 0.17344(18) 0.0778(13) Uani 1 1 d . . . . .
H55A H 0.343911 0.628340 0.215067 0.093 Uiso 1 1 calc R . . . .
H55B H 0.376142 0.541097 0.172405 0.093 Uiso 1 1 calc R . . . .
C56 C 0.4413(4) 0.7114(3) 0.15685(16) 0.0607(10) Uani 1 1 d . . . . .
H56A H 0.410872 0.779994 0.154886 0.073 Uiso 1 1 calc R . . . .
H56B H 0.449823 0.691929 0.116146 0.073 Uiso 1 1 calc R . . . .
C57 C 0.5699(4) 0.7434(3) 0.20227(16) 0.0623(10) Uani 1 1 d . . . . .
H57A H 0.559979 0.753088 0.243685 0.075 Uiso 1 1 calc R . . . .
H57B H 0.604571 0.678116 0.200385 0.075 Uiso 1 1 calc R . . . .
C58 C 0.6582(4) 0.8517(3) 0.19049(19) 0.0633(10) Uani 1 1 d . . . . .
H58A H 0.622673 0.916548 0.191580 0.076 Uiso 1 1 calc R . . . .
H58B H 0.668986 0.841332 0.149288 0.076 Uiso 1 1 calc R . . . .
C59 C 0.7822(3) 0.8849(3) 0.23467(18) 0.0649(11) Uani 1 1 d . . . . .
H59A H 0.829907 0.960365 0.226606 0.097 Uiso 1 1 calc GR . . . .
H59B H 0.823615 0.826803 0.229760 0.097 Uiso 1 1 calc GR . . . .
H59C H 0.772578 0.888780 0.275988 0.097 Uiso 1 1 calc GR . . . .

loop_
_atom_site_aniso_label
_atom_site_aniso_U_11
_atom_site_aniso_U_22
_atom_site_aniso_U_33
_atom_site_aniso_U_23
_atom_site_aniso_U_13
_atom_site_aniso_U_12
C1 0.0238(14) 0.0257(12) 0.0199(13) 0.0038(9) 0.0059(11) 0.0087(11)
C2 0.0411(19) 0.0425(16) 0.0412(18) 0.0115(13) 0.0121(15) 0.0137(15)
C4 0.0281(15) 0.0305(13) 0.0178(13) 0.0010(10) 0.0038(11) 0.0118(12)
C5 0.052(2) 0.0382(15) 0.0248(15) 0.0079(12) -0.0023(14) -0.0003(14)
C6 0.066(2) 0.0343(15) 0.0314(17) 0.0109(12) 0.0067(16) 0.0022(15)
C7 0.0464(19) 0.0394(15) 0.0206(14) 0.0049(11) 0.0085(13) 0.0218(14)
C8 0.0388(19) 0.066(2) 0.0254(16) 0.0125(14) -0.0007(14) 0.0049(16)
C9 0.0312(17) 0.0515(17) 0.0264(15) 0.0115(12) 0.0044(13) 0.0040(14)
C10 0.063(2) 0.0450(17) 0.0217(15) 0.0098(12) 0.0077(15) 0.0192(16)
C11 0.086(4) 0.202(6) 0.060(3) 0.081(3) 0.021(3) 0.013(4)
C12 0.137(4) 0.078(3) 0.046(2) 0.0236(19) 0.020(2) 0.067(3)
C13 0.191(5) 0.057(2) 0.0211(18) 0.0064(15) 0.009(2) 0.034(3)
C14 0.0263(15) 0.0313(13) 0.0180(13) 0.0018(10) 0.0033(11) 0.0087(11)
C15 0.0365(17) 0.0349(14) 0.0329(15) 0.0118(11) 0.0170(13) 0.0110(13)
C16 0.0438(18) 0.0265(13) 0.0359(16) 0.0140(11) 0.0153(14) 0.0134(13)
C17 0.0322(15) 0.0310(13) 0.0210(13) 0.0049(10) 0.0074(12) 0.0113(12)
C18 0.0282(15) 0.0328(14) 0.0281(14) 0.0054(11) 0.0098(12) 0.0105(12)
C19 0.0263(14) 0.0286(13) 0.0229(13) 0.0069(10) 0.0041(11) 0.0071(11)
C20 0.0503(19) 0.0321(14) 0.0322(16) 0.0079(11) 0.0178(14) 0.0212(14)
C21 0.084(3) 0.0437(18) 0.047(2) -0.0038(14) 0.015(2) 0.0193(19)
C22 0.074(3) 0.0465(18) 0.080(3) 0.0216(17) 0.047(2) 0.0387(19)
C23 0.070(2) 0.0508(18) 0.0412(19) 0.0123(14) 0.0169(17) 0.0397(18)
C24 0.0240(14) 0.0276(12) 0.0226(13) 0.0034(10) 0.0078(11) 0.0095(11)
C25 0.0394(17) 0.0293(13) 0.0214(14) 0.0034(10) 0.0064(12) 0.0174(12)
C26 0.0419(17) 0.0330(14) 0.0213(14) 0.0078(10) 0.0078(12) 0.0161(13)
C27 0.0243(14) 0.0308(13) 0.0235(14) 0.0035(10) 0.0080(11) 0.0070(11)
C28 0.0275(15) 0.0282(13) 0.0268(14) 0.0023(10) 0.0057(12) 0.0114(11)
C29 0.0246(14) 0.0328(13) 0.0215(13) 0.0060(10) 0.0030(11) 0.0124(11)
C30 0.0307(16) 0.0340(14) 0.0243(14) 0.0004(10) 0.0046(12) 0.0100(12)
C31 0.045(2) 0.0570(19) 0.0391(19) -0.0053(14) -0.0013(16) 0.0189(16)
C32 0.051(2) 0.0381(15) 0.0254(15) 0.0041(11) 0.0137(14) 0.0137(14)
C33 0.0441(18) 0.0332(14) 0.0325(16) -0.0034(11) 0.0119(14) 0.0079(13)
C34 0.0281(14) 0.0235(12) 0.0176(12) 0.0062(9) 0.0080(11) 0.0100(11)
C35 0.0339(17) 0.0288(13) 0.0296(15) -0.0027(11) 0.0013(13) 0.0143(12)
C36 0.0345(17) 0.0287(13) 0.0381(16) 0.0008(11) 0.0005(13) 0.0198(13)
C37 0.0275(15) 0.0259(12) 0.0204(13) 0.0085(10) 0.0044(11) 0.0096(11)
C38 0.0303(16) 0.0261(13) 0.0325(15) -0.0058(10) 0.0035(13) 0.0094(12)
C39 0.0274(15) 0.0295(13) 0.0339(15) 0.0007(11) 0.0049(13) 0.0161(12)
C40 0.0290(15) 0.0261(13) 0.0274(14) 0.0051(10) 0.0018(12) 0.0073(12)
C41 0.0291(16) 0.0496(17) 0.0360(17) 0.0089(13) 0.0067(13) 0.0160(14)
C42 0.0357(17) 0.0487(17) 0.0282(16) 0.0045(12) 0.0028(13) 0.0117(14)
C43 0.0359(18) 0.0340(15) 0.054(2) 0.0094(13) -0.0057(15) 0.0025(14)
C44 0.0271(15) 0.0297(13) 0.0224(13) 0.0030(10) 0.0048(12) 0.0128(12)
C45 0.0285(15) 0.0403(15) 0.0271(15) -0.0014(11) 0.0067(13) 0.0080(13)
C46 0.0383(17) 0.0426(15) 0.0218(14) -0.0050(11) 0.0072(13) 0.0090(14)
C47 0.0328(16) 0.0290(13) 0.0256(14) 0.0033(10) 0.0106(12) 0.0118(12)
C48 0.0283(15) 0.0412(15) 0.0272(15) 0.0050(11) 0.0055(12) 0.0067(13)
C49 0.0311(16) 0.0411(15) 0.0197(13) 0.0059(11) 0.0058(12) 0.0134(13)
C50 0.0376(17) 0.0388(15) 0.0301(15) 0.0034(11) 0.0148(13) 0.0115(13)
C51 0.060(2) 0.068(2) 0.0396(19) 0.0210(16) 0.0211(17) 0.0149(19)
C52 0.051(2) 0.0446(17) 0.058(2) -0.0035(14) 0.0297(18) 0.0128(16)
C53 0.046(2) 0.0483(18) 0.0442(19) 0.0011(14) 0.0226(16) 0.0015(15)
B2 0.0223(16) 0.0283(14) 0.0217(15) 0.0002(11) 0.0016(13) 0.0063(12)
B3 0.0297(17) 0.0283(15) 0.0236(15) 0.0024(11) 0.0060(14) 0.0101(13)
B4 0.0284(17) 0.0222(13) 0.0235(15) 0.0046(11) 0.0073(13) 0.0112(12)
B5 0.0260(16) 0.0256(14) 0.0228(15) 0.0049(11) 0.0062(13) 0.0093(13)
B6 0.0210(16) 0.0279(14) 0.0237(15) 0.0040(11) 0.0051(13) 0.0050(12)
B7 0.0292(17) 0.0292(15) 0.0248(16) 0.0013(12) 0.0047(14) 0.0126(13)
B8 0.0317(18) 0.0248(14) 0.0260(16) 0.0005(11) 0.0071(14) 0.0082(13)
B9 0.0277(17) 0.0295(15) 0.0236(16) 0.0024(11) 0.0057(13) 0.0075(13)
B10 0.0274(17) 0.0250(14) 0.0257(16) 0.0017(11) 0.0065(13) 0.0045(13)
B12 0.0354(19) 0.0253(14) 0.0263(16) 0.0031(11) 0.0051(14) 0.0057(14)
O1 0.043(2) 0.0383(17) 0.0380(18) 0.0052(12) 0.0170(15) 0.0046(14)
C3 0.0349(6) 0.0349(6) 0.0350(6) 0.00318(12) 0.00846(19) 0.0100(2)
O1A 0.038(4) 0.027(3) 0.036(4) 0.004(2) 0.014(3) 0.013(3)
C54 0.071(3) 0.095(3) 0.048(2) 0.018(2) 0.006(2) 0.006(2)
C55 0.107(4) 0.060(2) 0.056(3) 0.0090(18) 0.022(3) 0.004(2)
C56 0.080(3) 0.058(2) 0.051(2) 0.0109(16) 0.027(2) 0.023(2)
C57 0.071(3) 0.067(2) 0.049(2) 0.0129(17) 0.012(2) 0.021(2)
C58 0.062(3) 0.053(2) 0.081(3) 0.0036(18) 0.026(2) 0.0202(19)
C59 0.052(2) 0.065(2) 0.076(3) -0.0044(19) 0.022(2) 0.0101(19)

loop_
_atom_type_symbol
_atom_type_description
_atom_type_scat_dispersion_real
_atom_type_scat_dispersion_imag
_atom_type_scat_source
C C 0.0033 0.0016 'International Tables Vol C Tables 4.2.6.8 and 6.1.1.4'
H H 0.0000 0.0000 'International Tables Vol C Tables 4.2.6.8 and 6.1.1.4'
B B 0.0013 0.0007 'International Tables Vol C Tables 4.2.6.8 and 6.1.1.4'
O O 0.0106 0.0060 'International Tables Vol C Tables 4.2.6.8 and 6.1.1.4'

loop_
_geom_angle_atom_site_label_1
_geom_angle_atom_site_label_2
_geom_angle_atom_site_label_3
_geom_angle
_geom_angle_site_symmetry_1
_geom_angle_site_symmetry_3
_geom_angle_publ_flag
B2 C1 B3 62.60(16) . . ?
B2 C1 B5 114.40(19) . . ?
B2 C1 B6 62.91(16) . . ?
B3 C1 B5 114.98(18) . . ?
B3 C1 B6 115.11(19) . . ?
B4 C1 B2 114.69(19) . . ?
B4 C1 B3 62.78(16) . . ?
B4 C1 B5 63.19(16) . . ?
B4 C1 B6 115.24(18) . . ?
B6 C1 B5 62.46(16) . . ?
C3 C1 B2 120.3(2) . . ?
C3 C1 B3 118.4(2) . . ?
C3 C1 B4 115.5(2) . . ?
C3 C1 B5 115.7(2) . . ?
C3 C1 B6 118.0(2) . . ?
B2 C2 H2 118.8 . . ?
B2 C2 B3 62.93(17) . . ?
B2 C2 B7 111.8(2) . . ?
B3 C2 H2 118.7 . . ?
B7 C2 H2 120.5 . . ?
B7 C2 B3 61.02(17) . . ?
B10 C2 H2 120.1 . . ?
B10 C2 B2 61.36(17) . . ?
B10 C2 B3 112.2(2) . . ?
B10 C2 B7 110.3(2) . . ?
B10 C2 B12 61.27(18) . . ?
B12 C2 H2 119.3 . . ?
B12 C2 B2 112.3(2) . . ?
B12 C2 B3 112.2(2) . . ?
B12 C2 B7 61.22(18) . . ?
C5 C4 B2 124.6(2) . . ?
C9 C4 C5 116.0(2) . . ?
C9 C4 B2 119.2(2) . . ?
C4 C5 H5 119.3 . . ?
C4 C5 C6 121.3(3) . . ?
C6 C5 H5 119.3 . . ?
C5 C6 H6 118.8 . . ?
C7 C6 C5 122.5(3) . . ?
C7 C6 H6 118.8 . . ?
C6 C7 C8 115.7(2) . . ?
C6 C7 C10 122.4(3) . . ?
C8 C7 C10 121.9(3) . . ?
C7 C8 H8 118.8 . . ?
C9 C8 C7 122.4(3) . . ?
C9 C8 H8 118.8 . . ?
C4 C9 C8 122.1(3) . . ?
C4 C9 H9 119.0 . . ?
C8 C9 H9 119.0 . . ?
C11 C10 C7 111.4(3) . . ?
C11 C10 C13 108.7(4) . . ?
C12 C10 C7 109.3(3) . . ?
C12 C10 C11 107.9(4) . . ?
C12 C10 C13 108.5(3) . . ?
C13 C10 C7 110.9(2) . . ?
C10 C11 H11A 109.5 . . ?
C10 C11 H11B 109.5 . . ?
C10 C11 H11C 109.5 . . ?
H11A C11 H11B 109.5 . . ?
H11A C11 H11C 109.5 . . ?
H11B C11 H11C 109.5 . . ?
C10 C12 H12A 109.5 . . ?
C10 C12 H12B 109.5 . . ?
C10 C12 H12C 109.5 . . ?
H12A C12 H12B 109.5 . . ?
H12A C12 H12C 109.5 . . ?
H12B C12 H12C 109.5 . . ?
C10 C13 H13A 109.5 . . ?
C10 C13 H13B 109.5 . . ?
C10 C13 H13C 109.5 . . ?
H13A C13 H13B 109.5 . . ?
H13A C13 H13C 109.5 . . ?
H13B C13 H13C 109.5 . . ?
C15 C14 B6 124.2(2) . . ?
C19 C14 C15 116.0(2) . . ?
C19 C14 B6 119.8(2) . . ?
C14 C15 H15 119.4 . . ?
C16 C15 C14 121.3(3) . . ?
C16 C15 H15 119.4 . . ?
C15 C16 H16 118.6 . . ?
C15 C16 C17 122.8(2) . . ?
C17 C16 H16 118.6 . . ?
C16 C17 C20 120.1(2) . . ?
C18 C17 C16 116.2(2) . . ?
C18 C17 C20 123.7(2) . . ?
C17 C18 H18 119.3 . . ?
C17 C18 C19 121.5(3) . . ?
C19 C18 H18 119.3 . . ?
C14 C19 H19 118.8 . . ?
C18 C19 C14 122.3(2) . . ?
C18 C19 H19 118.8 . . ?
C17 C20 C21 108.4(3) . . ?
C22 C20 C17 112.5(2) . . ?
C22 C20 C21 108.8(3) . . ?
C22 C20 C23 108.5(3) . . ?
C23 C20 C17 109.6(2) . . ?
C23 C20 C21 109.0(2) . . ?
C20 C21 H21A 109.5 . . ?
C20 C21 H21B 109.5 . . ?
C20 C21 H21C 109.5 . . ?
H21A C21 H21B 109.5 . . ?
H21A C21 H21C 109.5 . . ?
H21B C21 H21C 109.5 . . ?
C20 C22 H22A 109.5 . . ?
C20 C22 H22B 109.5 . . ?
C20 C22 H22C 109.5 . . ?
H22A C22 H22B 109.5 . . ?
H22A C22 H22C 109.5 . . ?
H22B C22 H22C 109.5 . . ?
C20 C23 H23A 109.5 . . ?
C20 C23 H23B 109.5 . . ?
C20 C23 H23C 109.5 . . ?
H23A C23 H23B 109.5 . . ?
H23A C23 H23C 109.5 . . ?
H23B C23 H23C 109.5 . . ?
C25 C24 B5 119.2(2) . . ?
C29 C24 C25 115.9(2) . . ?
C29 C24 B5 124.9(2) . . ?
C24 C25 H25 119.1 . . ?
C26 C25 C24 121.8(2) . . ?
C26 C25 H25 119.1 . . ?
C25 C26 H26 118.9 . . ?
C25 C26 C27 122.1(2) . . ?
C27 C26 H26 118.9 . . ?
C26 C27 C28 116.5(2) . . ?
C26 C27 C30 120.7(2) . . ?
C28 C27 C30 122.8(2) . . ?
C27 C28 H28 119.2 . . ?
C27 C28 C29 121.7(2) . . ?
C29 C28 H28 119.2 . . ?
C24 C29 C28 122.0(2) . . ?
C24 C29 H29 119.0 . . ?
C28 C29 H29 119.0 . . ?
C27 C30 C31 109.7(2) . . ?
C27 C30 C32 109.1(2) . . ?
C32 C30 C31 109.3(2) . . ?
C33 C30 C27 112.2(2) . . ?
C33 C30 C31 108.4(2) . . ?
C33 C30 C32 108.0(2) . . ?
C30 C31 H31A 109.5 . . ?
C30 C31 H31B 109.5 . . ?
C30 C31 H31C 109.5 . . ?
H31A C31 H31B 109.5 . . ?
H31A C31 H31C 109.5 . . ?
H31B C31 H31C 109.5 . . ?
C30 C32 H32A 109.5 . . ?
C30 C32 H32B 109.5 . . ?
C30 C32 H32C 109.5 . . ?
H32A C32 H32B 109.5 . . ?
H32A C32 H32C 109.5 . . ?
H32B C32 H32C 109.5 . . ?
C30 C33 H33A 109.5 . . ?
C30 C33 H33B 109.5 . . ?
C30 C33 H33C 109.5 . . ?
H33A C33 H33B 109.5 . . ?
H33A C33 H33C 109.5 . . ?
H33B C33 H33C 109.5 . . ?
C35 C34 B4 120.8(2) . . ?
C39 C34 C35 115.1(2) . . ?
C39 C34 B4 124.1(2) . . ?
C34 C35 H35 118.9 . . ?
C36 C35 C34 122.3(2) . . ?
C36 C35 H35 118.9 . . ?
C35 C36 H36 118.9 . . ?
C35 C36 C37 122.2(3) . . ?
C37 C36 H36 118.9 . . ?
C36 C37 C40 122.8(2) . . ?
C38 C37 C36 115.5(2) . . ?
C38 C37 C40 121.6(2) . . ?
C37 C38 H38 118.9 . . ?
C39 C38 C37 122.3(2) . . ?
C39 C38 H38 118.9 . . ?
C34 C39 H39 118.7 . . ?
C38 C39 C34 122.7(3) . . ?
C38 C39 H39 118.7 . . ?
C37 C40 C41 112.4(2) . . ?
C37 C40 C42 107.4(2) . . ?
C37 C40 C43 111.0(2) . . ?
C41 C40 C42 108.8(2) . . ?
C41 C40 C43 107.8(2) . . ?
C43 C40 C42 109.4(2) . . ?
C40 C41 H41A 109.5 . . ?
C40 C41 H41B 109.5 . . ?
C40 C41 H41C 109.5 . . ?
H41A C41 H41B 109.5 . . ?
H41A C41 H41C 109.5 . . ?
H41B C41 H41C 109.5 . . ?
C40 C42 H42A 109.5 . . ?
C40 C42 H42B 109.5 . . ?
C40 C42 H42C 109.5 . . ?
H42A C42 H42B 109.5 . . ?
H42A C42 H42C 109.5 . . ?
H42B C42 H42C 109.5 . . ?
C40 C43 H43A 109.5 . . ?
C40 C43 H43B 109.5 . . ?
C40 C43 H43C 109.5 . . ?
H43A C43 H43B 109.5 . . ?
H43A C43 H43C 109.5 . . ?
H43B C43 H43C 109.5 . . ?
C45 C44 C49 116.0(2) . . ?
C45 C44 B3 119.2(2) . . ?
C49 C44 B3 124.8(2) . . ?
C44 C45 H45 119.2 . . ?
C46 C45 C44 121.5(3) . . ?
C46 C45 H45 119.2 . . ?
C45 C46 H46 118.8 . . ?
C47 C46 C45 122.5(3) . . ?
C47 C46 H46 118.8 . . ?
C46 C47 C48 116.3(2) . . ?
C46 C47 C50 120.7(2) . . ?
C48 C47 C50 122.9(2) . . ?
C47 C48 H48 119.1 . . ?
C47 C48 C49 121.8(3) . . ?
C49 C48 H48 119.1 . . ?
C44 C49 H49 119.1 . . ?
C48 C49 C44 121.8(2) . . ?
C48 C49 H49 119.1 . . ?
C47 C50 C51 110.0(3) . . ?
C47 C50 C53 112.1(2) . . ?
C51 C50 C53 108.1(2) . . ?
C52 C50 C47 108.7(2) . . ?
C52 C50 C51 108.9(3) . . ?
C52 C50 C53 109.0(3) . . ?
C50 C51 H51A 109.5 . . ?
C50 C51 H51B 109.5 . . ?
C50 C51 H51C 109.5 . . ?
H51A C51 H51B 109.5 . . ?
H51A C51 H51C 109.5 . . ?
H51B C51 H51C 109.5 . . ?
C50 C52 H52A 109.5 . . ?
C50 C52 H52B 109.5 . . ?
C50 C52 H52C 109.5 . . ?
H52A C52 H52B 109.5 . . ?
H52A C52 H52C 109.5 . . ?
H52B C52 H52C 109.5 . . ?
C50 C53 H53A 109.5 . . ?
C50 C53 H53B 109.5 . . ?
C50 C53 H53C 109.5 . . ?
H53A C53 H53B 109.5 . . ?
H53A C53 H53C 109.5 . . ?
H53B C53 H53C 109.5 . . ?
C1 B2 B3 58.91(16) . . ?
C1 B2 B6 58.76(15) . . ?
C1 B2 B10 102.56(19) . . ?
C2 B2 C1 101.8(2) . . ?
C2 B2 B3 58.79(17) . . ?
C2 B2 B6 105.7(2) . . ?
C2 B2 B10 58.94(17) . . ?
C4 B2 C1 127.4(2) . . ?
C4 B2 C2 122.2(2) . . ?
C4 B2 B3 119.8(2) . . ?
C4 B2 B6 124.0(2) . . ?
C4 B2 B10 123.5(2) . . ?
B3 B2 B6 108.6(2) . . ?
B10 B2 B3 107.0(2) . . ?
B10 B2 B6 58.82(16) . . ?
C1 B3 B2 58.49(16) . . ?
C1 B3 B4 57.82(15) . . ?
C1 B3 B7 102.2(2) . . ?
C2 B3 C1 101.1(2) . . ?
C2 B3 B2 58.28(17) . . ?
C2 B3 B4 105.2(2) . . ?
C2 B3 B7 59.33(16) . . ?
C44 B3 C1 127.0(2) . . ?
C44 B3 C2 121.4(2) . . ?
C44 B3 B2 117.8(2) . . ?
C44 B3 B4 126.9(2) . . ?
C44 B3 B7 125.4(2) . . ?
B4 B3 B2 107.2(2) . . ?
B7 B3 B2 106.7(2) . . ?
B7 B3 B4 58.89(15) . . ?
C1 B4 B3 59.40(16) . . ?
C1 B4 B5 59.35(15) . . ?
C1 B4 B7 103.8(2) . . ?
C1 B4 B8 103.0(2) . . ?
C34 B4 C1 122.9(2) . . ?
C34 B4 B3 121.0(2) . . ?
C34 B4 B5 120.4(2) . . ?
C34 B4 B7 125.3(2) . . ?
C34 B4 B8 125.3(2) . . ?
B3 B4 B5 109.1(2) . . ?
B7 B4 B3 59.38(16) . . ?
B7 B4 B5 106.6(2) . . ?
B7 B4 B8 59.05(16) . . ?
B8 B4 B3 106.69(19) . . ?
B8 B4 B5 58.47(16) . . ?
C1 B5 B4 57.46(15) . . ?
C1 B5 B6 58.62(15) . . ?
C1 B5 B9 103.03(19) . . ?
C24 B5 C1 125.5(2) . . ?
C24 B5 B4 120.5(2) . . ?
C24 B5 B6 122.8(2) . . ?
C24 B5 B8 123.2(2) . . ?
C24 B5 B9 124.7(2) . . ?
B6 B5 B4 107.3(2) . . ?
B8 B5 C1 102.14(19) . . ?
B8 B5 B4 59.24(16) . . ?
B8 B5 B6 107.0(2) . . ?
B8 B5 B9 59.27(17) . . ?
B9 B5 B4 106.6(2) . . ?
B9 B5 B6 59.79(16) . . ?
C1 B6 B2 58.33(15) . . ?
C1 B6 B5 58.92(16) . . ?
C1 B6 B9 102.3(2) . . ?
C1 B6 B10 102.3(2) . . ?
C14 B6 C1 124.5(2) . . ?
C14 B6 B2 122.0(2) . . ?
C14 B6 B5 121.1(2) . . ?
C14 B6 B9 124.9(2) . . ?
C14 B6 B10 125.3(2) . . ?
B5 B6 B2 107.8(2) . . ?
B9 B6 B2 105.9(2) . . ?
B9 B6 B5 58.58(16) . . ?
B10 B6 B2 58.87(16) . . ?
B10 B6 B5 105.9(2) . . ?
B10 B6 B9 58.81(15) . . ?
C2 B7 B3 59.66(17) . . ?
C2 B7 B4 107.7(2) . . ?
C2 B7 H7 123.5 . . ?
C2 B7 B8 106.0(2) . . ?
C2 B7 B12 59.20(17) . . ?
B3 B7 H7 120.1 . . ?
B4 B7 B3 61.73(16) . . ?
B4 B7 H7 120.5 . . ?
B4 B7 B12 109.5(2) . . ?
B8 B7 B3 109.9(2) . . ?
B8 B7 B4 60.79(16) . . ?
B8 B7 H7 121.8 . . ?
B8 B7 B12 59.85(17) . . ?
B12 B7 B3 109.4(2) . . ?
B12 B7 H7 121.1 . . ?
B4 B8 H8A 120.2 . . ?
B5 B8 B4 62.29(16) . . ?
B5 B8 H8A 119.7 . . ?
B7 B8 B4 60.16(16) . . ?
B7 B8 B5 110.6(2) . . ?
B7 B8 H8A 120.9 . . ?
B7 B8 B9 109.0(2) . . ?
B7 B8 B12 60.86(18) . . ?
B9 B8 B4 110.1(2) . . ?
B9 B8 B5 60.63(17) . . ?
B9 B8 H8A 121.3 . . ?
B9 B8 B12 60.08(18) . . ?
B12 B8 B4 109.8(2) . . ?
B12 B8 B5 110.1(2) . . ?
B12 B8 H8A 120.8 . . ?
B5 B9 B6 61.63(16) . . ?
B5 B9 H9A 120.4 . . ?
B6 B9 H9A 120.6 . . ?
B8 B9 B5 60.10(17) . . ?
B8 B9 B6 109.1(2) . . ?
B8 B9 H9A 121.9 . . ?
B8 B9 B10 107.8(2) . . ?
B8 B9 B12 60.19(18) . . ?
B10 B9 B5 109.2(2) . . ?
B10 B9 B6 59.89(16) . . ?
B10 B9 H9A 121.8 . . ?
B10 B9 B12 60.54(17) . . ?
B12 B9 B5 109.8(2) . . ?
B12 B9 B6 109.7(2) . . ?
B12 B9 H9A 120.6 . . ?
C2 B10 B2 59.69(17) . . ?
C2 B10 B6 109.0(2) . . ?
C2 B10 B9 107.0(2) . . ?
C2 B10 H10 122.8 . . ?
C2 B10 B12 59.65(18) . . ?
B2 B10 H10 119.9 . . ?
B6 B10 B2 62.31(16) . . ?
B6 B10 H10 119.6 . . ?
B9 B10 B2 110.6(2) . . ?
B9 B10 B6 61.30(16) . . ?
B9 B10 H10 121.4 . . ?
B9 B10 B12 59.85(17) . . ?
B12 B10 B2 109.6(2) . . ?
B12 B10 B6 110.3(2) . . ?
B12 B10 H10 121.0 . . ?
C2 B12 B7 59.58(18) . . ?
C2 B12 B8 105.9(2) . . ?
C2 B12 B9 106.3(2) . . ?
C2 B12 B10 59.08(17) . . ?
C2 B12 H12 123.1 . . ?
B7 B12 H12 122.0 . . ?
B8 B12 B7 59.29(17) . . ?
B8 B12 B10 106.7(2) . . ?
B8 B12 H12 122.8 . . ?
B9 B12 B7 107.4(2) . . ?
B9 B12 B8 59.73(17) . . ?
B9 B12 B10 59.62(17) . . ?
B9 B12 H12 122.2 . . ?
B10 B12 B7 107.2(2) . . ?
B10 B12 H12 122.3 . . ?
C1 C3 H3 113.9 . . ?
O1 C3 C1 132.2(3) . . ?
O1 C3 H3 113.9 . . ?
H54A C54 H54B 109.5 . . ?
H54A C54 H54C 109.5 . . ?
H54B C54 H54C 109.5 . . ?
C55 C54 H54A 109.5 . . ?
C55 C54 H54B 109.5 . . ?
C55 C54 H54C 109.5 . . ?
C54 C55 H55A 109.3 . . ?
C54 C55 H55B 109.3 . . ?
H55A C55 H55B 107.9 . . ?
C56 C55 C54 111.7(3) . . ?
C56 C55 H55A 109.3 . . ?
C56 C55 H55B 109.3 . . ?
C55 C56 H56A 108.7 . . ?
C55 C56 H56B 108.7 . . ?
C55 C56 C57 114.0(3) . . ?
H56A C56 H56B 107.6 . . ?
C57 C56 H56A 108.7 . . ?
C57 C56 H56B 108.7 . . ?
C56 C57 H57A 108.6 . . ?
C56 C57 H57B 108.6 . . ?
H57A C57 H57B 107.6 . . ?
C58 C57 C56 114.5(3) . . ?
C58 C57 H57A 108.6 . . ?
C58 C57 H57B 108.6 . . ?
C57 C58 H58A 108.5 . . ?
C57 C58 H58B 108.5 . . ?
C57 C58 C59 115.1(3) . . ?
H58A C58 H58B 107.5 . . ?
C59 C58 H58A 108.5 . . ?
C59 C58 H58B 108.5 . . ?
C58 C59 H59A 109.5 . . ?
C58 C59 H59B 109.5 . . ?
C58 C59 H59C 109.5 . . ?
H59A C59 H59B 109.5 . . ?
H59A C59 H59C 109.5 . . ?
H59B C59 H59C 109.5 . . ?

loop_
_geom_bond_atom_site_label_1
_geom_bond_atom_site_label_2
_geom_bond_distance
_geom_bond_site_symmetry_2
_geom_bond_publ_flag
C1 B2 1.748(4) . ?
C1 B3 1.755(4) . ?
C1 B4 1.726(4) . ?
C1 B5 1.762(4) . ?
C1 B6 1.756(4) . ?
C1 C3 1.518(4) . ?
C2 H2 1.1000 . ?
C2 B2 1.738(4) . ?
C2 B3 1.748(4) . ?
C2 B7 1.742(4) . ?
C2 B10 1.725(5) . ?
C2 B12 1.735(4) . ?
C4 C5 1.390(4) . ?
C4 C9 1.378(4) . ?
C4 B2 1.577(4) . ?
C5 H5 0.9300 . ?
C5 C6 1.392(4) . ?
C6 H6 0.9300 . ?
C6 C7 1.372(4) . ?
C7 C8 1.385(4) . ?
C7 C10 1.533(4) . ?
C8 H8 0.9300 . ?
C8 C9 1.378(4) . ?
C9 H9 0.9300 . ?
C10 C11 1.509(5) . ?
C10 C12 1.499(5) . ?
C10 C13 1.518(4) . ?
C11 H11A 0.9600 . ?
C11 H11B 0.9600 . ?
C11 H11C 0.9600 . ?
C12 H12A 0.9600 . ?
C12 H12B 0.9600 . ?
C12 H12C 0.9600 . ?
C13 H13A 0.9600 . ?
C13 H13B 0.9600 . ?
C13 H13C 0.9600 . ?
C14 C15 1.400(3) . ?
C14 C19 1.395(4) . ?
C14 B6 1.560(4) . ?
C15 H15 0.9300 . ?
C15 C16 1.382(4) . ?
C16 H16 0.9300 . ?
C16 C17 1.394(4) . ?
C17 C18 1.387(3) . ?
C17 C20 1.529(4) . ?
C18 H18 0.9300 . ?
C18 C19 1.393(4) . ?
C19 H19 0.9300 . ?
C20 C21 1.538(4) . ?
C20 C22 1.521(4) . ?
C20 C23 1.527(4) . ?
C21 H21A 0.9600 . ?
C21 H21B 0.9600 . ?
C21 H21C 0.9600 . ?
C22 H22A 0.9600 . ?
C22 H22B 0.9600 . ?
C22 H22C 0.9600 . ?
C23 H23A 0.9600 . ?
C23 H23B 0.9600 . ?
C23 H23C 0.9600 . ?
C24 C25 1.400(3) . ?
C24 C29 1.389(3) . ?
C24 B5 1.577(4) . ?
C25 H25 0.9300 . ?
C25 C26 1.385(3) . ?
C26 H26 0.9300 . ?
C26 C27 1.386(4) . ?
C27 C28 1.388(3) . ?
C27 C30 1.533(3) . ?
C28 H28 0.9300 . ?
C28 C29 1.396(3) . ?
C29 H29 0.9300 . ?
C30 C31 1.539(4) . ?
C30 C32 1.535(4) . ?
C30 C33 1.531(4) . ?
C31 H31A 0.9600 . ?
C31 H31B 0.9600 . ?
C31 H31C 0.9600 . ?
C32 H32A 0.9600 . ?
C32 H32B 0.9600 . ?
C32 H32C 0.9600 . ?
C33 H33A 0.9600 . ?
C33 H33B 0.9600 . ?
C33 H33C 0.9600 . ?
C34 C35 1.398(4) . ?
C34 C39 1.392(3) . ?
C34 B4 1.582(4) . ?
C35 H35 0.9300 . ?
C35 C36 1.377(4) . ?
C36 H36 0.9300 . ?
C36 C37 1.397(3) . ?
C37 C38 1.388(4) . ?
C37 C40 1.528(4) . ?
C38 H38 0.9300 . ?
C38 C39 1.375(4) . ?
C39 H39 0.9300 . ?
C40 C41 1.530(4) . ?
C40 C42 1.540(4) . ?
C40 C43 1.533(3) . ?
C41 H41A 0.9600 . ?
C41 H41B 0.9600 . ?
C41 H41C 0.9600 . ?
C42 H42A 0.9600 . ?
C42 H42B 0.9600 . ?
C42 H42C 0.9600 . ?
C43 H43A 0.9600 . ?
C43 H43B 0.9600 . ?
C43 H43C 0.9600 . ?
C44 C45 1.391(3) . ?
C44 C49 1.396(4) . ?
C44 B3 1.569(4) . ?
C45 H45 0.9300 . ?
C45 C46 1.388(4) . ?
C46 H46 0.9300 . ?
C46 C47 1.378(4) . ?
C47 C48 1.387(4) . ?
C47 C50 1.530(4) . ?
C48 H48 0.9300 . ?
C48 C49 1.388(4) . ?
C49 H49 0.9300 . ?
C50 C51 1.534(4) . ?
C50 C52 1.528(4) . ?
C50 C53 1.539(4) . ?
C51 H51A 0.9600 . ?
C51 H51B 0.9600 . ?
C51 H51C 0.9600 . ?
C52 H52A 0.9600 . ?
C52 H52B 0.9600 . ?
C52 H52C 0.9600 . ?
C53 H53A 0.9600 . ?
C53 H53B 0.9600 . ?
C53 H53C 0.9600 . ?
B2 B3 1.820(5) . ?
B2 B6 1.828(4) . ?
B2 B10 1.767(4) . ?
B3 B4 1.813(4) . ?
B3 B7 1.772(4) . ?
B4 B5 1.827(4) . ?
B4 B7 1.763(4) . ?
B4 B8 1.774(4) . ?
B5 B6 1.824(4) . ?
B5 B8 1.759(4) . ?
B5 B9 1.769(4) . ?
B6 B9 1.791(4) . ?
B6 B10 1.766(4) . ?
B7 H7 1.1000 . ?
B7 B8 1.743(4) . ?
B7 B12 1.771(5) . ?
B8 H8A 1.1000 . ?
B8 B9 1.745(5) . ?
B8 B12 1.753(4) . ?
B9 H9A 1.1000 . ?
B9 B10 1.747(4) . ?
B9 B12 1.751(4) . ?
B10 H10 1.1000 . ?
B10 B12 1.763(4) . ?
B12 H12 1.1000 . ?
O1 C3 1.104(4) . ?
C3 H3 0.9300 . ?
C54 H54A 0.9600 . ?
C54 H54B 0.9600 . ?
C54 H54C 0.9600 . ?
C54 C55 1.503(6) . ?
C55 H55A 0.9700 . ?
C55 H55B 0.9700 . ?
C55 C56 1.480(5) . ?
C56 H56A 0.9700 . ?
C56 H56B 0.9700 . ?
C56 C57 1.548(5) . ?
C57 H57A 0.9700 . ?
C57 H57B 0.9700 . ?
C57 C58 1.479(5) . ?
C58 H58A 0.9700 . ?
C58 H58B 0.9700 . ?
C58 C59 1.496(5) . ?
C59 H59A 0.9600 . ?
C59 H59B 0.9600 . ?
C59 H59C 0.9600 . ?
